data_7106462
loop_
_publ_author_name
"'Wei Qiang Ong"
'Huaiqing Zhao'
'Zhiyun Du'
'Jared Ze Yang Yeh'
'Changliang Ren'
'Leon Zhen Wei Tan'
'Kun Zhang'
'Huaqiang Zeng'

_publ_section_title
;
 Computational prediction and experimental verification of pyridine-based
 helical oligoamides containing four repeating units per helical turn
;
_journal_name_full Chem.Commun.
_journal_page_first 6416
_journal_paper_doi 10.1039/c1cc11532d
_journal_volume 47
_journal_year 2011
_chemical_formula_sum 'C29.5 H27 N6 O7.5'
_chemical_formula_weight 585.57
_chemical_name_systematic
;
?
;
_space_group_IT_number 14
_symmetry_cell_setting monoclinic
_symmetry_space_group_name_Hall '-P 2yn'
_symmetry_space_group_name_H-M 'P 1 21/n 1'
_atom_sites_solution_hydrogens geom
_atom_sites_solution_primary direct
_atom_sites_solution_secondary difmap
_audit_creation_method SHELXL-97
_cell_angle_alpha 90.00
_cell_angle_beta 96.551(3)
_cell_angle_gamma 90.00
_cell_formula_units_Z 4
_cell_length_a 11.0265(11)
_cell_length_b 7.7675(8)
_cell_length_c 32.872(3)
_cell_measurement_reflns_used 812
_cell_measurement_temperature 100(2)
_cell_measurement_theta_max 21.80
_cell_measurement_theta_min 2.49
_cell_volume 2797.0(5)
_computing_cell_refinement 'Bruker SMART'
_computing_data_collection 'Bruker SMART'
_computing_data_reduction 'Bruker SAINT'
_computing_molecular_graphics 'Bruker SHELXTL'
_computing_publication_material 'Bruker SHELXTL'
_computing_structure_refinement 'SHELXL-97 (Sheldrick, 1997)'
_computing_structure_solution 'SHELXS-97 (Sheldrick, 1990)'
_diffrn_ambient_temperature 100(2)
_diffrn_measured_fraction_theta_full 0.997
_diffrn_measured_fraction_theta_max 0.997
_diffrn_measurement_device_type 'CCD area detector'
_diffrn_measurement_method 'phi and omega scans'
_diffrn_radiation_monochromator graphite
_diffrn_radiation_source 'fine-focus sealed tube'
_diffrn_radiation_type MoK\a
_diffrn_radiation_wavelength 0.71073
_diffrn_reflns_av_R_equivalents 0.0492
_diffrn_reflns_av_sigmaI/netI 0.0514
_diffrn_reflns_limit_h_max 12
_diffrn_reflns_limit_h_min -13
_diffrn_reflns_limit_k_max 9
_diffrn_reflns_limit_k_min -9
_diffrn_reflns_limit_l_max 39
_diffrn_reflns_limit_l_min -30
_diffrn_reflns_number 15771
_diffrn_reflns_theta_full 25.00
_diffrn_reflns_theta_max 25.00
_diffrn_reflns_theta_min 2.48
_exptl_absorpt_coefficient_mu 0.103
_exptl_absorpt_correction_T_max 0.9939
_exptl_absorpt_correction_T_min 0.9798
_exptl_absorpt_correction_type multi-scan
_exptl_absorpt_process_details 'Sadabs, (Sheldrick 2001)'
_exptl_crystal_colour Colourless
_exptl_crystal_density_diffrn 1.391
_exptl_crystal_density_meas ?
_exptl_crystal_density_method 'not measured'
_exptl_crystal_description Block
_exptl_crystal_F_000 1224
_exptl_crystal_size_max 0.20
_exptl_crystal_size_mid 0.14
_exptl_crystal_size_min 0.06
_refine_diff_density_max 0.791
_refine_diff_density_min -0.403
_refine_diff_density_rms 0.088
_refine_ls_extinction_method none
_refine_ls_goodness_of_fit_ref 1.326
_refine_ls_hydrogen_treatment mixed
_refine_ls_matrix_type full
_refine_ls_number_parameters 417
_refine_ls_number_reflns 4903
_refine_ls_number_restraints 3
_refine_ls_restrained_S_all 1.325
_refine_ls_R_factor_all 0.1271
_refine_ls_R_factor_gt 0.1146
_refine_ls_shift/su_max 0.000
_refine_ls_shift/su_mean 0.000
_refine_ls_structure_factor_coef Fsqd
_refine_ls_weighting_details 'calc w=1/[\s^2^(Fo^2^)+(0.0000P)^2^+19.0270P] where P=(Fo^2^+2Fc^2^)/3'
_refine_ls_weighting_scheme calc
_refine_ls_wR_factor_gt 0.2346
_refine_ls_wR_factor_ref 0.2414
_reflns_number_gt 4255
_reflns_number_total 4903
_reflns_threshold_expression >2sigma(I)
_cod_data_source_file c1cc11532d.txt
_cod_data_source_block a173
_cod_depositor_comments
;
The following automatic conversions were performed:

'_exptl_crystal_density_meas' value 'Not Measured' was changed to '?'
- the value is perceived as not measured.

Automatic conversion script
Id: cif_fix_values 3008 2015-01-20 13:52:24Z robertas 
;
_cod_original_cell_volume 2797.1(5)
_cod_original_sg_symbol_H-M P2(1)/n
_cod_original_formula_sum 'C29.50 H27 N6 O7.50'
_cod_database_code 7106462

loop_
_symmetry_equiv_pos_as_xyz
'x, y, z'
'-x+1/2, y+1/2, -z+1/2'
'-x, -y, -z'
'x-1/2, -y-1/2, z-1/2'

loop_
_atom_site_label
_atom_site_type_symbol
_atom_site_fract_x
_atom_site_fract_y
_atom_site_fract_z
_atom_site_U_iso_or_equiv
_atom_site_adp_type
_atom_site_occupancy
_atom_site_symmetry_multiplicity
_atom_site_calc_flag
_atom_site_refinement_flags
_atom_site_disorder_assembly
_atom_site_disorder_group
O1 O 0.3832(4) 0.5465(5) 0.13308(12) 0.0240(9) Uani 1 1 d . . .
O2 O 0.5323(4) 0.5765(6) 0.18489(13) 0.0324(11) Uani 1 1 d . . .
O3 O 0.6669(4) 0.8687(6) -0.02602(13) 0.0340(11) Uani 1 1 d . . .
O4 O 0.0460(4) 0.5418(6) -0.12218(13) 0.0340(11) Uani 1 1 d . . .
O5 O -0.0704(4) 0.0699(6) 0.07051(12) 0.0278(10) Uani 1 1 d . . .
O6 O 0.1204(4) 0.1188(6) 0.10096(12) 0.0242(10) Uani 1 1 d . . .
O7 O 0.4834(4) 0.0670(6) 0.26074(14) 0.0380(12) Uani 1 1 d . . .
N1 N 0.5143(4) 0.6966(7) 0.08063(15) 0.0239(11) Uani 1 1 d . . .
N2 N 0.5246(5) 0.7616(7) 0.01367(16) 0.0271(12) Uani 1 1 d D . .
H2N H 0.457(4) 0.698(7) 0.011(2) 0.033 Uiso 1 1 d D . .
N3 N 0.3731(4) 0.6843(6) -0.04960(14) 0.0200(11) Uani 1 1 d . . .
N4 N 0.1915(5) 0.5536(7) -0.06652(14) 0.0235(11) Uani 1 1 d D . .
H4N H 0.209(6) 0.508(8) -0.0416(10) 0.028 Uiso 1 1 d D . .
N5 N 0.0669(4) 0.3453(6) -0.02431(14) 0.0211(11) Uani 1 1 d . . .
N6 N 0.0727(4) 0.2082(7) 0.03709(15) 0.0212(11) Uani 1 1 d D . .
H6N H 0.153(2) 0.230(8) 0.0381(19) 0.025 Uiso 1 1 d D . .
C1 C 0.3186(6) 0.4427(9) 0.1597(2) 0.0293(15) Uani 1 1 d . . .
H1A H 0.3668 0.3397 0.1678 0.035 Uiso 1 1 calc R . .
H1B H 0.2397 0.4082 0.1452 0.035 Uiso 1 1 calc R . .
H1C H 0.3053 0.5092 0.1841 0.035 Uiso 1 1 calc R . .
C2 C 0.4920(5) 0.6000(8) 0.14974(19) 0.0229(13) Uani 1 1 d . . .
C3 C 0.5622(5) 0.6930(7) 0.11986(18) 0.0202(13) Uani 1 1 d . . .
C4 C 0.6725(5) 0.7641(8) 0.13399(19) 0.0261(14) Uani 1 1 d . . .
H4 H 0.7028 0.7585 0.1622 0.031 Uiso 1 1 calc R . .
C5 C 0.7398(5) 0.8454(8) 0.10568(19) 0.0226(13) Uani 1 1 d . . .
H5 H 0.8158 0.8984 0.1146 0.027 Uiso 1 1 calc R . .
C6 C 0.6945(5) 0.8476(8) 0.06519(19) 0.0255(14) Uani 1 1 d . . .
H6 H 0.7387 0.9000 0.0453 0.031 Uiso 1 1 calc R . .
C7 C 0.5815(5) 0.7705(8) 0.05397(18) 0.0214(13) Uani 1 1 d . . .
C8 C 0.5658(5) 0.8053(8) -0.02242(18) 0.0249(14) Uani 1 1 d . . .
C9 C 0.4733(5) 0.7678(8) -0.05834(18) 0.0211(13) Uani 1 1 d . . .
C10 C 0.4916(6) 0.8188(8) -0.09747(18) 0.0241(13) Uani 1 1 d . . .
H10 H 0.5644 0.8753 -0.1030 0.029 Uiso 1 1 calc R . .
C11 C 0.3982(6) 0.7831(8) -0.12838(18) 0.0253(14) Uani 1 1 d . . .
H11 H 0.4063 0.8174 -0.1557 0.030 Uiso 1 1 calc R . .
C12 C 0.2941(6) 0.6990(8) -0.12002(18) 0.0253(14) Uani 1 1 d . . .
H12 H 0.2301 0.6745 -0.1411 0.030 Uiso 1 1 calc R . .
C13 C 0.2856(5) 0.6510(8) -0.07975(18) 0.0222(13) Uani 1 1 d . . .
C14 C 0.0844(5) 0.5024(8) -0.08729(17) 0.0203(13) Uani 1 1 d . . .
C15 C 0.0095(5) 0.3909(7) -0.06112(17) 0.0205(13) Uani 1 1 d . . .
C16 C -0.1073(6) 0.3443(9) -0.07482(19) 0.0288(15) Uani 1 1 d . . .
H16 H -0.1435 0.3783 -0.1012 0.035 Uiso 1 1 calc R . .
C17 C -0.1715(6) 0.2469(8) -0.04961(18) 0.0264(14) Uani 1 1 d . . .
H17 H -0.2535 0.2148 -0.0583 0.032 Uiso 1 1 calc R . .
C18 C -0.1166(5) 0.1958(8) -0.01172(19) 0.0254(14) Uani 1 1 d . . .
H18 H -0.1590 0.1276 0.0061 0.031 Uiso 1 1 calc R . .
C19 C 0.0045(5) 0.2489(7) -0.00050(18) 0.0193(12) Uani 1 1 d . . .
C20 C 0.0312(5) 0.1262(8) 0.06951(17) 0.0198(13) Uani 1 1 d . . .
C21 C 0.0796(5) 0.0439(9) 0.13804(18) 0.0276(15) Uani 1 1 d . . .
H21A H 0.0534 -0.0769 0.1329 0.033 Uiso 1 1 calc R . .
H21B H 0.0096 0.1100 0.1463 0.033 Uiso 1 1 calc R . .
C22 C 0.1855(5) 0.0512(8) 0.17122(17) 0.0216(13) Uani 1 1 d . . .
C23 C 0.2933(6) -0.0406(8) 0.16801(19) 0.0284(15) Uani 1 1 d . . .
H23 H 0.2999 -0.1103 0.1446 0.034 Uiso 1 1 calc R . .
C24 C 0.3888(6) -0.0311(8) 0.19806(19) 0.0258(14) Uani 1 1 d . . .
H24 H 0.4612 -0.0941 0.1953 0.031 Uiso 1 1 calc R . .
C25 C 0.3819(6) 0.0700(8) 0.23294(18) 0.0242(13) Uani 1 1 d . . .
C26 C 0.2749(6) 0.1590(8) 0.23671(17) 0.0236(13) Uani 1 1 d . . .
H26 H 0.2679 0.2264 0.2604 0.028 Uiso 1 1 calc R . .
C27 C 0.1780(6) 0.1499(8) 0.20591(18) 0.0258(14) Uani 1 1 d . . .
H27 H 0.1054 0.2124 0.2087 0.031 Uiso 1 1 calc R . .
C28 C 0.4815(7) 0.1798(11) 0.2954(2) 0.046(2) Uani 1 1 d . . .
H28A H 0.4662 0.2980 0.2857 0.056 Uiso 1 1 calc R . .
H28B H 0.5605 0.1744 0.3123 0.056 Uiso 1 1 calc R . .
H28C H 0.4167 0.1437 0.3116 0.056 Uiso 1 1 calc R . .
O1S O 0.6510(9) 0.5317(16) 0.3043(3) 0.049(3) Uani 0.50 1 d P A -1
C1S C 0.6998(11) 0.5627(19) 0.2743(4) 0.030(3) Uani 0.50 1 d P A -1
C3S C 0.7378(13) 0.4148(19) 0.2474(4) 0.037(3) Uani 0.50 1 d P A -1
H3SA H 0.7125 0.3048 0.2584 0.045 Uiso 0.50 1 calc PR A -1
H3SB H 0.8266 0.4157 0.2474 0.045 Uiso 0.50 1 calc PR A -1
H3SC H 0.6985 0.4295 0.2194 0.045 Uiso 0.50 1 calc PR A -1
C2S C 0.7303(14) 0.739(2) 0.2627(4) 0.046(4) Uani 0.50 1 d P A -1
H2SA H 0.7011 0.8210 0.2821 0.055 Uiso 0.50 1 calc PR A -1
H2SB H 0.6910 0.7640 0.2351 0.055 Uiso 0.50 1 calc PR A -1
H2SC H 0.8190 0.7502 0.2632 0.055 Uiso 0.50 1 calc PR A -1

loop_
_atom_site_aniso_label
_atom_site_aniso_U_11
_atom_site_aniso_U_22
_atom_site_aniso_U_33
_atom_site_aniso_U_23
_atom_site_aniso_U_13
_atom_site_aniso_U_12
O1 0.022(2) 0.025(2) 0.025(2) 0.0001(18) 0.0063(17) -0.0055(18)
O2 0.031(2) 0.043(3) 0.023(2) -0.001(2) 0.0011(19) -0.007(2)
O3 0.023(2) 0.047(3) 0.032(3) 0.003(2) 0.0087(19) -0.008(2)
O4 0.041(3) 0.040(3) 0.020(2) 0.006(2) 0.000(2) -0.006(2)
O5 0.022(2) 0.036(3) 0.026(2) 0.008(2) 0.0048(18) -0.009(2)
O6 0.024(2) 0.032(2) 0.017(2) 0.0060(18) 0.0034(17) -0.0037(19)
O7 0.047(3) 0.033(3) 0.031(3) -0.003(2) -0.010(2) 0.006(2)
N1 0.025(3) 0.024(3) 0.023(3) -0.003(2) 0.007(2) -0.003(2)
N2 0.023(3) 0.033(3) 0.026(3) 0.002(2) 0.007(2) -0.012(2)
N3 0.020(3) 0.018(3) 0.023(3) -0.001(2) 0.006(2) 0.003(2)
N4 0.026(3) 0.031(3) 0.013(2) 0.006(2) 0.002(2) 0.003(2)
N5 0.024(3) 0.022(3) 0.018(2) 0.001(2) 0.004(2) -0.002(2)
N6 0.017(2) 0.024(3) 0.022(3) 0.005(2) 0.003(2) -0.002(2)
C1 0.027(3) 0.030(4) 0.033(4) 0.000(3) 0.012(3) -0.001(3)
C2 0.025(3) 0.016(3) 0.029(3) -0.006(3) 0.008(3) 0.002(3)
C3 0.023(3) 0.014(3) 0.024(3) 0.000(2) 0.004(2) 0.003(2)
C4 0.025(3) 0.024(3) 0.029(3) -0.005(3) 0.002(3) 0.001(3)
C5 0.014(3) 0.017(3) 0.037(4) -0.003(3) 0.005(2) -0.004(2)
C6 0.019(3) 0.029(4) 0.030(3) -0.003(3) 0.006(3) -0.004(3)
C7 0.022(3) 0.021(3) 0.023(3) 0.002(3) 0.007(2) 0.001(3)
C8 0.017(3) 0.031(4) 0.027(3) 0.003(3) 0.007(2) -0.003(3)
C9 0.019(3) 0.021(3) 0.025(3) -0.005(3) 0.008(2) -0.001(2)
C10 0.026(3) 0.023(3) 0.025(3) 0.006(3) 0.011(3) 0.003(3)
C11 0.033(3) 0.025(3) 0.019(3) 0.002(3) 0.010(3) 0.000(3)
C12 0.038(4) 0.018(3) 0.020(3) 0.002(2) 0.004(3) 0.001(3)
C13 0.026(3) 0.018(3) 0.022(3) -0.004(3) 0.006(2) -0.002(3)
C14 0.025(3) 0.019(3) 0.017(3) -0.004(2) 0.003(2) -0.002(3)
C15 0.026(3) 0.013(3) 0.022(3) -0.002(2) 0.002(2) 0.002(2)
C16 0.031(3) 0.032(4) 0.022(3) 0.003(3) -0.005(3) -0.004(3)
C17 0.020(3) 0.032(4) 0.026(3) 0.001(3) -0.002(3) -0.006(3)
C18 0.021(3) 0.023(3) 0.033(4) -0.004(3) 0.006(3) -0.006(3)
C19 0.021(3) 0.017(3) 0.021(3) -0.002(2) 0.007(2) 0.001(2)
C20 0.019(3) 0.021(3) 0.020(3) -0.004(2) 0.005(2) 0.003(3)
C21 0.022(3) 0.041(4) 0.021(3) 0.010(3) 0.009(2) -0.003(3)
C22 0.021(3) 0.025(3) 0.020(3) 0.004(3) 0.007(2) 0.000(3)
C23 0.042(4) 0.021(3) 0.023(3) -0.006(3) 0.007(3) -0.002(3)
C24 0.023(3) 0.023(3) 0.032(3) -0.005(3) 0.007(3) 0.005(3)
C25 0.027(3) 0.019(3) 0.026(3) 0.007(3) 0.002(3) 0.003(3)
C26 0.039(4) 0.017(3) 0.016(3) -0.002(2) 0.005(3) -0.002(3)
C27 0.032(3) 0.024(3) 0.024(3) 0.007(3) 0.010(3) 0.005(3)
C28 0.051(5) 0.062(5) 0.027(4) -0.009(4) 0.006(3) -0.019(4)
O1S 0.040(6) 0.068(8) 0.041(6) -0.010(6) 0.011(5) -0.010(6)
C1S 0.023(6) 0.046(9) 0.022(7) 0.001(6) 0.005(5) -0.005(6)
C3S 0.039(8) 0.038(8) 0.033(7) -0.006(6) -0.004(6) 0.008(7)
C2S 0.049(9) 0.058(11) 0.032(8) 0.001(7) 0.013(7) -0.005(8)

loop_
_atom_type_symbol
_atom_type_description
_atom_type_scat_dispersion_real
_atom_type_scat_dispersion_imag
_atom_type_scat_source
C C 0.0033 0.0016 'International Tables Vol C Tables 4.2.6.8 and 6.1.1.4'
H H 0.0000 0.0000 'International Tables Vol C Tables 4.2.6.8 and 6.1.1.4'
N N 0.0061 0.0033 'International Tables Vol C Tables 4.2.6.8 and 6.1.1.4'
O O 0.0106 0.0060 'International Tables Vol C Tables 4.2.6.8 and 6.1.1.4'

loop_
_geom_angle_atom_site_label_1
_geom_angle_atom_site_label_2
_geom_angle_atom_site_label_3
_geom_angle
_geom_angle_site_symmetry_1
_geom_angle_site_symmetry_3
_geom_angle_publ_flag
C2 O1 C1 114.4(5) . . ?
C20 O6 C21 112.9(4) . . ?
C25 O7 C28 115.8(5) . . ?
C3 N1 C7 117.0(5) . . ?
C8 N2 C7 130.8(5) . . ?
C13 N3 C9 118.7(5) . . ?
C14 N4 C13 129.8(5) . . ?
C19 N5 C15 117.0(5) . . ?
C20 N6 C19 126.6(5) . . ?
O2 C2 O1 124.5(6) . . ?
O2 C2 C3 122.6(6) . . ?
O1 C2 C3 112.9(5) . . ?
N1 C3 C4 123.9(6) . . ?
N1 C3 C2 117.7(5) . . ?
C4 C3 C2 118.4(5) . . ?
C3 C4 C5 118.2(6) . . ?
C6 C5 C4 119.3(5) . . ?
C5 C6 C7 117.9(6) . . ?
N1 C7 C6 123.7(6) . . ?
N1 C7 N2 112.1(5) . . ?
C6 C7 N2 124.2(5) . . ?
O3 C8 N2 125.2(6) . . ?
O3 C8 C9 122.8(5) . . ?
N2 C8 C9 112.0(5) . . ?
N3 C9 C10 123.3(6) . . ?
N3 C9 C8 115.4(5) . . ?
C10 C9 C8 121.3(5) . . ?
C9 C10 C11 116.6(5) . . ?
C12 C11 C10 121.0(6) . . ?
C11 C12 C13 117.8(6) . . ?
N3 C13 C12 122.5(6) . . ?
N3 C13 N4 112.1(5) . . ?
C12 C13 N4 125.2(5) . . ?
O4 C14 N4 126.3(6) . . ?
O4 C14 C15 121.4(5) . . ?
N4 C14 C15 112.3(5) . . ?
N5 C15 C16 123.8(6) . . ?
N5 C15 C14 115.2(5) . . ?
C16 C15 C14 121.0(5) . . ?
C15 C16 C17 118.6(6) . . ?
C16 C17 C18 119.9(6) . . ?
C17 C18 C19 117.3(6) . . ?
N5 C19 C18 123.4(6) . . ?
N5 C19 N6 112.5(5) . . ?
C18 C19 N6 124.2(5) . . ?
O5 C20 O6 124.3(5) . . ?
O5 C20 N6 125.9(5) . . ?
O6 C20 N6 109.8(5) . . ?
O6 C21 C22 107.5(5) . . ?
C27 C22 C23 118.3(6) . . ?
C27 C22 C21 120.2(5) . . ?
C23 C22 C21 121.4(6) . . ?
C24 C23 C22 120.7(6) . . ?
C23 C24 C25 121.1(6) . . ?
O7 C25 C26 126.3(6) . . ?
O7 C25 C24 115.1(5) . . ?
C26 C25 C24 118.6(6) . . ?
C25 C26 C27 120.2(6) . . ?
C22 C27 C26 121.1(6) . . ?
O1S C1S C2S 122.4(14) . . ?
O1S C1S C3S 120.0(14) . . ?
C2S C1S C3S 117.6(12) . . ?

loop_
_geom_bond_atom_site_label_1
_geom_bond_atom_site_label_2
_geom_bond_distance
_geom_bond_site_symmetry_2
_geom_bond_publ_flag
O1 C2 1.327(7) . ?
O1 C1 1.437(7) . ?
O2 C2 1.204(7) . ?
O3 C8 1.237(7) . ?
O4 C14 1.215(7) . ?
O5 C20 1.207(7) . ?
O6 C20 1.345(7) . ?
O6 C21 1.467(7) . ?
O7 C25 1.361(7) . ?
O7 C28 1.438(8) . ?
N1 C3 1.337(7) . ?
N1 C7 1.339(7) . ?
N2 C8 1.361(8) . ?
N2 C7 1.401(8) . ?
N3 C13 1.327(7) . ?
N3 C9 1.341(7) . ?
N4 C14 1.355(8) . ?
N4 C13 1.394(8) . ?
N5 C19 1.331(7) . ?
N5 C15 1.348(7) . ?
N6 C20 1.365(7) . ?
N6 C19 1.407(8) . ?
C2 C3 1.503(8) . ?
C3 C4 1.367(8) . ?
C4 C5 1.405(8) . ?
C5 C6 1.367(9) . ?
C6 C7 1.394(8) . ?
C8 C9 1.498(8) . ?
C9 C10 1.382(8) . ?
C10 C11 1.390(9) . ?
C11 C12 1.375(9) . ?
C12 C13 1.388(8) . ?
C14 C15 1.528(8) . ?
C15 C16 1.363(8) . ?
C16 C17 1.377(9) . ?
C17 C18 1.379(9) . ?
C18 C19 1.406(8) . ?
C21 C22 1.505(8) . ?
C22 C27 1.384(8) . ?
C22 C23 1.401(9) . ?
C23 C24 1.361(9) . ?
C24 C25 1.399(9) . ?
C25 C26 1.385(9) . ?
C26 C27 1.387(9) . ?
O1S C1S 1.200(15) . ?
C1S C2S 1.47(2) . ?
C1S C3S 1.537(19) . ?

loop_
_geom_hbond_atom_site_label_D
_geom_hbond_atom_site_label_H
_geom_hbond_atom_site_label_A
_geom_hbond_distance_DH
_geom_hbond_distance_HA
_geom_hbond_distance_DA
_geom_hbond_angle_DHA
_geom_hbond_site_symmetry_A
N2 H2N N3 0.89(2) 2.10(6) 2.585(7) 113(5) .
N4 H4N N5 0.89(2) 2.14(6) 2.620(7) 113(5) .
N6 H6N O3 0.89(2) 2.21(4) 2.995(6) 146(6) 3_665
